data_4327579
loop_
_publ_author_name
'Jian Chu Zhong'
'Megumu Munakata'
'Takayoshi Kuroda-Sowa'
'Masahiko Maekawa'
'Yusaku Suenaga'
'Hisashi Konaka'

_publ_section_title
;
 Spiral, Herringbone, and Triple-Decker Silver(I) Complexes of Benzopyrene
 Derivatives Assembled through \h2-Coordination
;
_journal_name_full 'Inorganic Chemistry'
_journal_page_first 3191
_journal_page_last 3199
_journal_paper_doi 10.1021/ic001352+
_journal_volume 40
_journal_year 2001
_chemical_formula_moiety 'C42 H30 Ag4 F12 O12 S4 '
_chemical_formula_sum 'C42 H30 Ag4 F12 O12 S4'
_chemical_formula_weight 1514.38
_space_group_IT_number 13
_symmetry_cell_setting monoclinic
_symmetry_Int_Tables_number 13
_symmetry_space_group_name_Hall '-P 2yc'
_symmetry_space_group_name_H-M 'P 1 2/c 1'
_cell_angle_alpha 90
_cell_angle_beta 93.703(5)
_cell_angle_gamma 90
_cell_formula_units_Z 2
_cell_length_a 22.285(3)
_cell_length_b 5.032(2)
_cell_length_c 21.405(8)
_cell_measurement_reflns_used 6058
_cell_measurement_temperature 200.2
_cell_measurement_theta_max 27.6
_cell_measurement_theta_min 4.0
_cell_volume 2395.3(13)
_computing_cell_refinement D*TREK
_computing_data_collection D*TREK
_computing_data_reduction 'teXsan Ver. 1.10'
_computing_publication_material 'teXsan Ver. 1.10'
_computing_structure_refinement SHELXL97
_computing_structure_solution SIR97
_diffrn_measurement_device_type 'Quantum CCD/Rigaku AFC7'
_diffrn_measurement_method \w
_diffrn_radiation_type 'Mo K\a'
_diffrn_radiation_wavelength 0.7107
_diffrn_reflns_av_R_equivalents 0.000
_diffrn_reflns_limit_h_max 28
_diffrn_reflns_limit_h_min -28
_diffrn_reflns_limit_k_max 0
_diffrn_reflns_limit_k_min -6
_diffrn_reflns_limit_l_max 27
_diffrn_reflns_limit_l_min 0
_diffrn_reflns_number 6058
_diffrn_reflns_theta_max 27.59
_exptl_absorpt_coefficient_mu 1.889
_exptl_absorpt_correction_T_max 0.954
_exptl_absorpt_correction_T_min 0.789
_exptl_absorpt_correction_type multi-scan
_exptl_absorpt_process_details '(Jacobson, 1998)'
_exptl_crystal_colour yellow
_exptl_crystal_density_diffrn 2.099
_exptl_crystal_description needle
_exptl_crystal_size_max 0.250
_exptl_crystal_size_mid 0.050
_exptl_crystal_size_min 0.050
_refine_diff_density_max 2.50
_refine_diff_density_min -1.42
_refine_ls_extinction_coef 0.0004
_refine_ls_extinction_expression Fc^*^=kFc[1+0.001xFc^2^\l^3^/sin(2\q)]^-1/4^
_refine_ls_extinction_method SHELXL
_refine_ls_goodness_of_fit_ref 1.136
_refine_ls_hydrogen_treatment noref
_refine_ls_number_parameters 335
_refine_ls_number_reflns 4123
_refine_ls_R_factor_gt 0.0607
_refine_ls_shift/su_max -0.0010
_refine_ls_structure_factor_coef Fsqd
_refine_ls_weighting_details 'w = 1/[\s^2^(Fo^2^) + (0.0154P)^2^+21.8685P] where P=(Fo^2^+2Fc^2^)/3'
_refine_ls_weighting_scheme calc
_refine_ls_wR_factor_ref 0.1205
_reflns_number_gt 4123
_reflns_number_total 5459
_reflns_threshold_expression >2.0sigma(I)
_cod_data_source_file ic0013522B_2.cif
_cod_data_source_block '[Ag2(L2)(CF3SO3)2][Ag2(toluene)2(CF3SO3)2]}n(2)'
_cod_original_cell_volume 2395(1)
_cod_original_formula_sum 'C42 H30 Ag4 F12 O12 S4 '
_cod_database_code 4327579

loop_
_symmetry_equiv_pos_as_xyz
x,y,z
-x,y,1/2-z
-x,-y,-z
x,-y,1/2+z

loop_
_atom_site_label
_atom_site_type_symbol
_atom_site_fract_x
_atom_site_fract_y
_atom_site_fract_z
_atom_site_U_iso_or_equiv
_atom_site_adp_type
_atom_site_occupancy
_atom_site_calc_flag
Ag(1) Ag -0.00423(3) 0.4425(1) 0.67387(2) 0.0358(2) Uani 1.00 d
Ag(2) Ag 0.53730(3) 0.3686(1) 0.31958(3) 0.0540(2) Uani 1.00 d
S(1) S -0.08682(7) 0.9272(3) 0.75227(7) 0.0271(3) Uani 1.00 d
S(2) S 0.57006(8) 0.8511(4) 0.2014(1) 0.0427(4) Uani 1.00 d
F(1) F -0.1883(2) 1.058(1) 0.7974(3) 0.073(2) Uani 1.00 d
F(2) F -0.1870(2) 1.096(1) 0.6978(2) 0.066(1) Uani 1.00 d
F(3) F -0.1930(2) 0.710(1) 0.7390(3) 0.068(1) Uani 1.00 d
F(4) F 0.6367(3) 0.996(2) 0.1122(3) 0.105(2) Uani 1.00 d
F(5) F 0.6818(3) 0.994(2) 0.2033(4) 0.104(2) Uani 1.00 d
F(6) F 0.6623(3) 0.627(1) 0.1556(4) 0.126(3) Uani 1.00 d
O(1) O -0.0729(2) 0.7980(9) 0.6950(2) 0.035(1) Uani 1.00 d
O(2) O -0.0729(2) 0.7759(9) 0.8087(2) 0.036(1) Uani 1.00 d
O(3) O -0.0686(2) 1.2033(9) 0.7557(2) 0.039(1) Uani 1.00 d
O(4) O 0.5831(3) 0.709(1) 0.2589(3) 0.061(2) Uani 1.00 d
O(5) O 0.5317(3) 0.714(1) 0.1551(3) 0.057(1) Uani 1.00 d
O(6) O 0.5555(3) 1.127(1) 0.2098(3) 0.057(1) Uani 1.00 d
C(1) C -0.0627(3) 0.282(1) 0.5816(3) 0.033(1) Uani 1.00 d
C(2) C -0.0099(3) 0.151(1) 0.5848(3) 0.032(1) Uani 1.00 d
C(3) C 0.0390(3) 0.222(1) 0.5466(3) 0.029(1) Uani 1.00 d
C(4) C 0.0927(3) 0.086(1) 0.5509(3) 0.036(1) Uani 1.00 d
C(5) C 0.1372(3) 0.146(1) 0.5125(3) 0.036(2) Uani 1.00 d
C(6) C 0.1931(4) -0.007(1) 0.5154(3) 0.045(2) Uani 1.00 d
C(7) C 0.2359(3) 0.043(2) 0.4755(4) 0.047(2) Uani 1.00 d
C(8) C 0.2278(4) 0.245(2) 0.4301(4) 0.052(2) Uani 1.00 d
C(9) C 0.1766(3) 0.395(1) 0.4252(3) 0.042(2) Uani 1.00 d
C(10) C 0.1301(3) 0.349(1) 0.4664(3) 0.033(1) Uani 1.00 d
C(11) C 0.0740(3) 0.501(1) 0.4615(3) 0.027(1) Uani 1.00 d
C(12) C 0.0283(3) 0.433(1) 0.5017(2) 0.022(1) Uani 1.00 d
C(13) C 0.6605(6) 0.381(3) 0.3956(6) 0.094(4) Uani 1.00 d
C(14) C 0.6216(9) 0.164(3) 0.3786(7) 0.110(6) Uani 1.00 d
C(15) C 0.577(1) 0.109(3) 0.414(1) 0.15(1) Uani 1.00 d
C(16) C 0.5680(8) 0.255(5) 0.468(1) 0.145(8) Uani 1.00 d
C(17) C 0.6054(9) 0.447(3) 0.4835(6) 0.104(5) Uani 1.00 d
C(18) C 0.6507(6) 0.512(2) 0.4480(6) 0.075(3) Uani 1.00 d
C(19) C 0.7081(9) 0.441(6) 0.3564(10) 0.22(1) Uani 1.00 d
C(20) C -0.1689(3) 0.949(2) 0.7467(4) 0.044(2) Uani 1.00 d
C(21) C 0.6418(4) 0.868(2) 0.1654(6) 0.072(3) Uani 1.00 d
H(1) H -0.0931 0.2310 0.6083 0.0399 Uiso 1.00 calc
H(2) H -0.0045 0.0068 0.6132 0.0383 Uiso 1.00 calc
H(3) H 0.0988 -0.0514 0.5811 0.0431 Uiso 1.00 calc
H(5) H 0.2720 -0.0578 0.4780 0.0562 Uiso 1.00 calc
H(6) H 0.2585 0.2772 0.4023 0.0619 Uiso 1.00 calc
H(7) H 0.1721 0.5307 0.3943 0.0500 Uiso 1.00 calc
H(8) H 0.6276 0.0620 0.3422 0.1321 Uiso 1.00 calc
H(9) H 0.5512 -0.0354 0.4031 0.1860 Uiso 1.00 calc
H(10) H 0.5350 0.2164 0.4920 0.1737 Uiso 1.00 calc
H(11) H 0.6005 0.5426 0.5211 0.1248 Uiso 1.00 calc
H(12) H 0.6765 0.6553 0.4606 0.0898 Uiso 1.00 calc
H(13) H 0.7456 0.4212 0.3796 0.2686 Uiso 1.00 calc
H(14) H 0.7064 0.3221 0.3218 0.2686 Uiso 1.00 calc
H(15) H 0.7040 0.6182 0.3416 0.2686 Uiso 1.00 calc
H(16) H 0.1992 -0.1438 0.5458 0.0544 Uiso 1.00 calc

loop_
_atom_site_aniso_label
_atom_site_aniso_U_11
_atom_site_aniso_U_22
_atom_site_aniso_U_33
_atom_site_aniso_U_12
_atom_site_aniso_U_13
_atom_site_aniso_U_23
Ag(1) 0.0584(4) 0.0245(2) 0.0243(2) -0.0018(2) 0.0001(2) -0.0033(2)
Ag(2) 0.0524(4) 0.0339(3) 0.0734(4) 0.0009(3) -0.0147(3) 0.0066(3)
S(1) 0.0331(8) 0.0205(7) 0.0279(7) -0.0005(6) 0.0042(6) -0.0004(6)
S(2) 0.0369(9) 0.0260(8) 0.065(1) -0.0028(7) 0.0044(8) -0.0007(8)
F(1) 0.060(3) 0.085(4) 0.078(3) 0.015(3) 0.030(3) -0.014(3)
F(2) 0.048(3) 0.069(3) 0.078(3) 0.005(3) -0.012(2) 0.018(3)
F(3) 0.050(3) 0.059(3) 0.096(4) -0.025(3) 0.008(3) 0.004(3)
F(4) 0.108(5) 0.116(6) 0.096(5) -0.025(4) 0.047(4) 0.005(4)
F(5) 0.048(3) 0.120(6) 0.143(6) -0.020(4) 0.007(4) -0.017(5)
F(6) 0.095(5) 0.082(5) 0.206(8) 0.027(4) 0.059(5) -0.032(5)
O(1) 0.045(3) 0.033(2) 0.029(2) 0.002(2) 0.011(2) -0.003(2)
O(2) 0.060(3) 0.023(2) 0.025(2) 0.008(2) 0.002(2) 0.002(2)
O(3) 0.051(3) 0.023(2) 0.041(3) -0.008(2) 0.002(2) -0.004(2)
O(4) 0.077(4) 0.036(3) 0.069(4) -0.010(3) -0.006(3) 0.009(3)
O(5) 0.055(3) 0.038(3) 0.076(4) -0.010(3) -0.010(3) 0.001(3)
O(6) 0.053(3) 0.031(3) 0.086(4) 0.005(2) 0.008(3) -0.003(3)
C(1) 0.048(4) 0.030(3) 0.022(3) -0.011(3) 0.009(3) -0.005(3)
C(2) 0.061(4) 0.019(3) 0.015(3) -0.005(3) -0.001(3) 0.001(2)
C(3) 0.040(4) 0.022(3) 0.024(3) 0.004(3) -0.009(3) -0.006(2)
C(4) 0.051(4) 0.027(3) 0.029(3) 0.000(3) -0.004(3) 0.002(3)
C(5) 0.051(4) 0.025(3) 0.030(3) -0.005(3) -0.011(3) -0.004(3)
C(6) 0.051(5) 0.038(4) 0.046(4) 0.006(3) -0.010(3) -0.004(3)
C(7) 0.036(4) 0.048(4) 0.057(4) 0.001(4) 0.006(3) -0.006(4)
C(8) 0.046(4) 0.054(5) 0.055(5) 0.003(4) 0.006(4) -0.006(4)
C(9) 0.046(4) 0.038(4) 0.042(4) -0.005(3) 0.005(3) -0.004(3)
C(10) 0.035(3) 0.034(3) 0.030(3) -0.009(3) 0.006(3) -0.011(3)
C(11) 0.033(3) 0.026(3) 0.022(3) -0.008(3) 0.006(2) -0.008(2)
C(12) 0.033(3) 0.015(2) 0.016(2) 0.000(2) -0.006(2) -0.003(2)
C(13) 0.085(8) 0.11(1) 0.087(8) 0.043(8) 0.000(7) 0.022(8)
C(14) 0.16(2) 0.054(8) 0.11(1) 0.050(9) -0.07(1) -0.020(7)
C(15) 0.16(2) 0.049(8) 0.24(3) -0.02(1) -0.13(2) 0.04(1)
C(16) 0.11(1) 0.12(2) 0.19(2) -0.02(1) -0.03(1) 0.09(1)
C(17) 0.14(1) 0.10(1) 0.068(7) 0.04(1) -0.010(8) 0.008(8)
C(18) 0.084(8) 0.056(6) 0.079(7) -0.002(5) -0.035(6) -0.006(5)
C(19) 0.15(2) 0.36(3) 0.17(2) 0.16(2) 0.05(1) 0.13(2)
C(20) 0.040(4) 0.040(4) 0.052(4) -0.004(3) 0.006(3) 0.005(4)
C(21) 0.043(5) 0.066(6) 0.108(8) 0.000(5) 0.014(5) -0.013(6)

loop_
_atom_type_symbol
_atom_type_description
_atom_type_scat_dispersion_real
_atom_type_scat_dispersion_imag
_atom_type_scat_source
Ag Ag -0.897 1.101
;International Tables for Crystallography
(1992, Vol. C, Tables 4.2.6.8 and 6.1.1.4)
;
S S 0.125 0.123
;International Tables for Crystallography
(1992, Vol. C, Tables 4.2.6.8 and 6.1.1.4)
;
F F 0.017 0.010
;International Tables for Crystallography
(1992, Vol. C, Tables 4.2.6.8 and 6.1.1.4)
;
O O 0.011 0.006
;International Tables for Crystallography
(1992, Vol. C, Tables 4.2.6.8 and 6.1.1.4)
;
C C 0.003 0.002
;International Tables for Crystallography
(1992, Vol. C, Tables 4.2.6.8 and 6.1.1.4)
;
H H 0.000 0.000
;International Tables for Crystallography
(1992, Vol. C, Table 6.1.1.4)
;

loop_
_geom_angle_atom_site_label_1
_geom_angle_atom_site_label_2
_geom_angle_atom_site_label_3
_geom_angle
_geom_angle_site_symmetry_2
_geom_angle_site_symmetry_3
_geom_angle_publ_flag
O(1) Ag(1) O(2) 84.8(2) 1_555 2_556 yes
O(1) Ag(1) O(3) 80.5(1) 1_555 1_545 yes
O(1) Ag(1) O(3) 130.5(1) 1_555 2_546 yes
O(1) Ag(1) C(1) 94.8(2) 1_555 1_555 yes
O(1) Ag(1) C(2) 126.8(2) 1_555 1_555 yes
O(2) Ag(1) O(3) 129.0(1) 2_556 1_545 yes
O(2) Ag(1) O(3) 79.1(1) 2_556 2_546 yes
O(2) Ag(1) C(1) 134.0(2) 2_556 1_555 yes
O(2) Ag(1) C(2) 123.2(2) 2_556 1_555 yes
O(3) Ag(1) O(3) 74.6(2) 1_545 2_546 yes
O(3) Ag(1) C(1) 95.9(2) 1_545 1_555 yes
O(3) Ag(1) C(2) 104.3(2) 1_545 1_555 yes
O(3) Ag(1) C(1) 129.3(2) 2_546 1_555 yes
O(3) Ag(1) C(2) 100.7(2) 2_546 1_555 yes
C(1) Ag(1) C(2) 32.4(2) 1_555 1_555 yes
O(4) Ag(2) O(5) 84.7(2) 1_555 2_655 yes
O(4) Ag(2) O(6) 76.0(2) 1_555 1_545 yes
O(4) Ag(2) O(6) 126.4(2) 1_555 2_645 yes
O(4) Ag(2) C(14) 103.9(4) 1_555 1_555 yes
O(4) Ag(2) C(15) 131.2(5) 1_555 1_555 yes
O(5) Ag(2) O(6) 131.0(2) 2_655 1_545 yes
O(5) Ag(2) O(6) 82.8(2) 2_655 2_645 yes
O(5) Ag(2) C(14) 132.4(4) 2_655 1_555 yes
O(5) Ag(2) C(15) 113.1(6) 2_655 1_555 yes
O(6) Ag(2) O(6) 74.1(2) 1_545 2_645 yes
O(6) Ag(2) C(14) 96.2(4) 1_545 1_555 yes
O(6) Ag(2) C(15) 113.6(5) 1_545 1_555 yes
O(6) Ag(2) C(14) 122.6(4) 2_645 1_555 yes
O(6) Ag(2) C(15) 101.5(5) 2_645 1_555 yes
C(14) Ag(2) C(15) 30.7(7) 1_555 1_555 yes
O(1) S(1) O(2) 115.4(3) 1_555 1_555 yes
O(1) S(1) O(3) 113.7(3) 1_555 1_555 yes
O(1) S(1) C(20) 104.0(3) 1_555 1_555 yes
O(2) S(1) O(3) 114.8(3) 1_555 1_555 yes
O(2) S(1) C(20) 104.2(3) 1_555 1_555 yes
O(3) S(1) C(20) 102.7(3) 1_555 1_555 yes
O(4) S(2) O(5) 115.5(3) 1_555 1_555 yes
O(4) S(2) O(6) 114.0(4) 1_555 1_555 yes
O(4) S(2) C(21) 104.5(5) 1_555 1_555 yes
O(5) S(2) O(6) 114.7(3) 1_555 1_555 yes
O(5) S(2) C(21) 103.2(5) 1_555 1_555 yes
O(6) S(2) C(21) 102.6(4) 1_555 1_555 yes
Ag(1) O(1) S(1) 131.9(3) 1_555 1_555 yes
Ag(1) O(2) S(1) 127.4(3) 2_556 1_555 yes
Ag(1) O(3) Ag(1) 79.5(1) 1_565 2_566 yes
Ag(1) O(3) S(1) 124.7(3) 1_565 1_555 yes
Ag(1) O(3) S(1) 132.3(3) 2_566 1_555 yes
Ag(2) O(4) S(2) 138.0(4) 1_555 1_555 yes
Ag(2) O(5) S(2) 123.3(3) 2_655 1_555 yes
Ag(2) O(6) Ag(2) 80.1(2) 1_565 2_665 yes
Ag(2) O(6) S(2) 126.2(3) 1_565 1_555 yes
Ag(2) O(6) S(2) 129.7(3) 2_665 1_555 yes
Ag(1) C(1) C(2) 72.6(4) 1_555 1_555 yes
Ag(1) C(1) C(11) 109.4(4) 1_555 3_566 yes
C(2) C(1) C(11) 121.3(6) 1_555 3_566 yes
Ag(1) C(2) C(1) 75.1(4) 1_555 1_555 yes
Ag(1) C(2) C(3) 107.2(4) 1_555 1_555 yes
C(1) C(2) C(3) 122.5(5) 1_555 1_555 yes
C(2) C(3) C(4) 121.5(6) 1_555 1_555 yes
C(2) C(3) C(12) 117.3(5) 1_555 1_555 yes
C(4) C(3) C(12) 121.1(6) 1_555 1_555 yes
C(3) C(4) C(5) 120.9(6) 1_555 1_555 yes
C(4) C(5) C(6) 120.5(6) 1_555 1_555 yes
C(4) C(5) C(10) 121.7(6) 1_555 1_555 yes
C(6) C(5) C(10) 117.7(6) 1_555 1_555 yes
C(5) C(6) C(7) 120.7(7) 1_555 1_555 yes
C(6) C(7) C(8) 120.5(7) 1_555 1_555 yes
C(7) C(8) C(9) 121.5(8) 1_555 1_555 yes
C(8) C(9) C(10) 120.0(7) 1_555 1_555 yes
C(5) C(10) C(9) 119.6(6) 1_555 1_555 yes
C(5) C(10) C(11) 118.7(6) 1_555 1_555 yes
C(9) C(10) C(11) 121.7(6) 1_555 1_555 yes
C(1) C(11) C(10) 123.6(6) 3_566 1_555 yes
C(1) C(11) C(12) 118.0(6) 3_566 1_555 yes
C(10) C(11) C(12) 118.4(5) 1_555 1_555 yes
C(3) C(12) C(11) 119.2(5) 1_555 1_555 yes
C(3) C(12) C(12) 119.3(6) 1_555 3_566 yes
C(11) C(12) C(12) 121.5(6) 1_555 3_566 yes
C(14) C(13) C(18) 117(1) 1_555 1_555 yes
C(14) C(13) C(19) 118(1) 1_555 1_555 yes
C(18) C(13) C(19) 124(1) 1_555 1_555 yes
Ag(2) C(14) C(13) 104.2(10) 1_555 1_555 yes
Ag(2) C(14) C(15) 78(1) 1_555 1_555 yes
C(13) C(14) C(15) 118(1) 1_555 1_555 yes
Ag(2) C(15) C(14) 70(1) 1_555 1_555 yes
Ag(2) C(15) C(16) 108(1) 1_555 1_555 yes
C(14) C(15) C(16) 121(1) 1_555 1_555 yes
C(15) C(16) C(17) 118(1) 1_555 1_555 yes
C(16) C(17) C(18) 121(1) 1_555 1_555 yes
C(13) C(18) C(17) 121(1) 1_555 1_555 yes
S(1) C(20) F(1) 110.7(5) 1_555 1_555 yes
S(1) C(20) F(2) 109.8(5) 1_555 1_555 yes
S(1) C(20) F(3) 110.4(5) 1_555 1_555 yes
F(1) C(20) F(2) 108.8(6) 1_555 1_555 yes
F(1) C(20) F(3) 109.3(6) 1_555 1_555 yes
F(2) C(20) F(3) 107.9(6) 1_555 1_555 yes
S(2) C(21) F(4) 111.2(7) 1_555 1_555 yes
S(2) C(21) F(5) 109.6(8) 1_555 1_555 yes
S(2) C(21) F(6) 110.3(7) 1_555 1_555 yes
F(4) C(21) F(5) 108.3(9) 1_555 1_555 yes
F(4) C(21) F(6) 109(1) 1_555 1_555 yes
F(5) C(21) F(6) 108.1(8) 1_555 1_555 yes

loop_
_geom_bond_atom_site_label_1
_geom_bond_atom_site_label_2
_geom_bond_distance
_geom_bond_site_symmetry_2
_geom_bond_publ_flag
Ag(1) O(1) 2.416(5) . yes
Ag(1) O(2) 2.414(5) 2_556 yes
Ag(1) O(3) 2.627(5) 1_545 yes
Ag(1) O(3) 2.458(5) 2_546 yes
Ag(1) C(1) 2.432(6) . yes
Ag(1) C(2) 2.402(6) . yes
Ag(2) O(4) 2.417(6) . yes
Ag(2) O(5) 2.407(6) 2_655 yes
Ag(2) O(6) 2.698(6) 1_545 yes
Ag(2) O(6) 2.446(6) 2_645 yes
Ag(2) C(14) 2.42(2) . yes
Ag(2) C(15) 2.53(3) . yes
S(1) O(1) 1.440(4) . yes
S(1) O(2) 1.445(4) . yes
S(1) O(3) 1.448(5) . yes
S(1) C(20) 1.829(8) . yes
S(2) O(4) 1.436(6) . yes
S(2) O(5) 1.441(6) . yes
S(2) O(6) 1.442(6) . yes
S(2) C(21) 1.82(1) . yes
F(1) C(20) 1.311(10) . yes
F(2) C(20) 1.323(9) . yes
F(3) C(20) 1.326(9) . yes
F(4) C(21) 1.31(1) . yes
F(5) C(21) 1.33(1) . yes
F(6) C(21) 1.32(1) . yes
C(1) C(2) 1.348(10) . yes
C(1) C(11) 1.439(8) 3_566 yes
C(2) C(3) 1.448(9) . yes
C(3) C(4) 1.375(10) . yes
C(3) C(12) 1.444(8) . yes
C(4) C(5) 1.36(1) . yes
C(5) C(6) 1.46(1) . yes
C(5) C(10) 1.424(9) . yes
C(6) C(7) 1.35(1) . yes
C(7) C(8) 1.41(1) . yes
C(8) C(9) 1.37(1) . yes
C(9) C(10) 1.42(1) . yes
C(10) C(11) 1.464(9) . yes
C(11) C(12) 1.416(8) . yes
C(12) C(12) 1.43(1) 3_566 yes
C(13) C(14) 1.43(2) . yes
C(13) C(18) 1.33(2) . yes
C(13) C(19) 1.43(3) . yes
C(14) C(15) 1.32(3) . yes
C(15) C(16) 1.39(4) . yes
C(16) C(17) 1.31(3) . yes
C(17) C(18) 1.34(2) . yes

loop_
_geom_contact_atom_site_label_1
_geom_contact_atom_site_label_2
_geom_contact_distance
_geom_contact_site_symmetry_2
Ag(1) O(3) 2.627(5) 1_545
Ag(2) O(6) 2.698(6) 1_545
Ag(2) C(15) 2.53(3) .
F(1) F(5) 3.427(8) 4_475
F(1) F(3) 3.511(8) 1_565
F(2) F(5) 2.967(7) 4_475
F(2) F(3) 3.216(8) 1_565
F(3) F(5) 3.211(8) 4_475
F(3) C(19) 3.53(2) 4_465
F(4) F(6) 3.35(1) 1_565
F(4) C(8) 3.45(1) 2_665
F(4) C(7) 3.51(1) 2_665
F(4) C(17) 3.58(2) 4_564
F(4) C(16) 3.59(2) 4_564
F(5) F(6) 3.36(1) 1_565
F(5) C(20) 3.407(9) 4_674
O(1) C(2) 3.335(8) 1_565
O(1) C(1) 3.457(8) 1_565
O(2) C(2) 3.408(7) 2_566
O(2) C(4) 3.438(8) 2_566
O(4) C(14) 3.50(2) 1_565
O(5) C(15) 3.40(2) 2_665
C(1) C(5) 3.320(9) 3_556
C(1) C(4) 3.418(9) 3_556
C(2) C(3) 3.408(8) 3_556
C(2) C(12) 3.484(8) 3_556
C(2) C(4) 3.547(9) 3_556
C(3) C(3) 3.40(1) 3_556
